data_4337535
loop_
_publ_author_name
'Yang, Sheng'
'Nie, Kun'
'Zhang, Yong'
'Xue, Mingqiang'
'Yao, Yingming'
'Shen, Qi'

_publ_section_title
;
 New [ONOO]-type amine bis(phenolate) ytterbium(II) and -(III) complexes:
 synthesis, structure, and catalysis for highly heteroselective
 polymerization of rac-lactide.
;
_journal_issue 1
_journal_name_full 'Inorganic chemistry'
_journal_page_first 105
_journal_page_last 115
_journal_paper_doi 10.1021/ic401747n
_journal_volume 53
_journal_year 2014
_chemical_formula_sum 'C49 H76 N O5 Yb'
_chemical_formula_weight 932.15
_chemical_name_systematic
; 
 ? 
;
_space_group_IT_number 19
_symmetry_cell_setting orthorhombic
_symmetry_Int_Tables_number 19
_symmetry_space_group_name_Hall 'P 2ac 2ab'
_symmetry_space_group_name_H-M 'P 21 21 21'
_atom_sites_solution_hydrogens geom
_atom_sites_solution_primary direct
_atom_sites_solution_secondary difmap
_audit_creation_method SHELXL-97
_cell_angle_alpha 90.00
_cell_angle_beta 90.00
_cell_angle_gamma 90.00
_cell_formula_units_Z 4
_cell_length_a 15.387(2)
_cell_length_b 16.533(2)
_cell_length_c 18.915(3)
_cell_measurement_reflns_used 20367
_cell_measurement_temperature 223(2)
_cell_measurement_theta_max 27.5
_cell_measurement_theta_min 3.0
_cell_volume 4811.8(11)
_computing_cell_refinement CrystalClear
_computing_data_collection CrystalClear
_computing_data_reduction CrystalStructure
_computing_structure_refinement 'SHELXL-97 (Sheldrick, 1997)'
_computing_structure_solution 'SHELXS-97 (Sheldrick, 1990)'
_diffrn_ambient_temperature 223(2)
_diffrn_detector_area_resol_mean 14.63
_diffrn_measured_fraction_theta_full 0.990
_diffrn_measured_fraction_theta_max 0.990
_diffrn_measurement_device_type 'Rigaku Saturn'
_diffrn_measurement_method \w
_diffrn_radiation_monochromator graphite
_diffrn_radiation_source 'fine-focus sealed tube'
_diffrn_radiation_type MoK\a
_diffrn_radiation_wavelength 0.71075
_diffrn_reflns_av_R_equivalents 0.0353
_diffrn_reflns_av_sigmaI/netI 0.0663
_diffrn_reflns_limit_h_max 19
_diffrn_reflns_limit_h_min -17
_diffrn_reflns_limit_k_max 21
_diffrn_reflns_limit_k_min -18
_diffrn_reflns_limit_l_max 24
_diffrn_reflns_limit_l_min -20
_diffrn_reflns_number 22834
_diffrn_reflns_theta_full 27.45
_diffrn_reflns_theta_max 27.45
_diffrn_reflns_theta_min 3.00
_exptl_absorpt_coefficient_mu 1.986
_exptl_absorpt_correction_T_max 0.5872
_exptl_absorpt_correction_T_min 0.2995
_exptl_absorpt_correction_type multi-scan
_exptl_absorpt_process_details 'Jacobson, R. (1998) Private communication'
_exptl_crystal_colour colorless
_exptl_crystal_density_diffrn 1.287
_exptl_crystal_density_method 'not measured'
_exptl_crystal_description prism
_exptl_crystal_F_000 1948
_exptl_crystal_size_max 0.80
_exptl_crystal_size_mid 0.50
_exptl_crystal_size_min 0.30
_refine_diff_density_max 0.962
_refine_diff_density_min -1.204
_refine_diff_density_rms 0.091
_refine_ls_abs_structure_details 'Flack H D (1983), Acta Cryst. A39, 876-881'
_refine_ls_abs_structure_Flack 0.011(9)
_refine_ls_extinction_method none
_refine_ls_goodness_of_fit_ref 1.077
_refine_ls_hydrogen_treatment constr
_refine_ls_matrix_type full
_refine_ls_number_parameters 505
_refine_ls_number_reflns 10791
_refine_ls_number_restraints 0
_refine_ls_restrained_S_all 1.077
_refine_ls_R_factor_all 0.0483
_refine_ls_R_factor_gt 0.0427
_refine_ls_shift/su_max 0.001
_refine_ls_shift/su_mean 0.000
_refine_ls_structure_factor_coef Fsqd
_refine_ls_weighting_details 'calc w=1/[\s^2^(Fo^2^)+(0.0301P)^2^+0.0000P] where P=(Fo^2^+2Fc^2^)/3'
_refine_ls_weighting_scheme calc
_refine_ls_wR_factor_gt 0.0815
_refine_ls_wR_factor_ref 0.0843
_reflns_number_gt 9916
_reflns_number_total 10791
_reflns_threshold_expression >2sigma(I)
_cod_data_source_file ic401747n_si_001.cif
_cod_data_source_block compound4
_cod_database_code 4337535

loop_
_symmetry_equiv_pos_as_xyz
'x, y, z'
'x+1/2, -y+1/2, -z'
'-x, y+1/2, -z+1/2'
'-x+1/2, -y, z+1/2'

loop_
_atom_site_label
_atom_site_type_symbol
_atom_site_fract_x
_atom_site_fract_y
_atom_site_fract_z
_atom_site_U_iso_or_equiv
_atom_site_adp_type
_atom_site_occupancy
_atom_site_symmetry_multiplicity
_atom_site_calc_flag
_atom_site_refinement_flags
Yb1 Yb 0.444405(12) 0.875126(12) 0.603561(11) 0.02855(6) Uani 1 1 d .
O1 O 0.3226(2) 0.82894(19) 0.63553(19) 0.0345(8) Uani 1 1 d .
O2 O 0.5285(2) 0.95068(19) 0.5464(2) 0.0358(8) Uani 1 1 d .
O3 O 0.4550(3) 0.96245(19) 0.70213(19) 0.0414(9) Uani 1 1 d .
O4 O 0.5266(2) 0.7894(2) 0.6471(2) 0.0388(9) Uani 1 1 d .
O5 O 0.4137(2) 0.8172(2) 0.49438(19) 0.0373(9) Uani 1 1 d .
N1 N 0.3517(2) 0.9997(2) 0.5850(2) 0.0285(9) Uani 1 1 d .
C1 C 0.2483(3) 0.8586(3) 0.6630(3) 0.0307(11) Uani 1 1 d .
C2 C 0.2025(3) 0.8169(3) 0.7170(3) 0.0317(11) Uani 1 1 d .
C3 C 0.1286(3) 0.8545(3) 0.7434(3) 0.0361(12) Uani 1 1 d .
H3 H 0.0982 0.8275 0.7794 0.043 Uiso 1 1 calc R
C4 C 0.0953(3) 0.9296(3) 0.7209(3) 0.0338(12) Uani 1 1 d .
C5 C 0.1420(3) 0.9659(3) 0.6672(3) 0.0371(13) Uani 1 1 d .
H5 H 0.1223 1.0159 0.6496 0.045 Uiso 1 1 calc R
C6 C 0.2165(3) 0.9323(3) 0.6378(3) 0.0312(11) Uani 1 1 d .
C7 C 0.5400(3) 1.0283(3) 0.5273(3) 0.0313(11) Uani 1 1 d .
C8 C 0.6240(3) 1.0623(3) 0.5206(3) 0.0309(11) Uani 1 1 d .
C9 C 0.6295(3) 1.1439(3) 0.5031(3) 0.0348(13) Uani 1 1 d .
H9 H 0.6852 1.1666 0.4981 0.042 Uiso 1 1 calc R
C10 C 0.5586(4) 1.1940(3) 0.4927(3) 0.0328(11) Uani 1 1 d .
C11 C 0.4770(3) 1.1591(3) 0.4991(3) 0.0342(13) Uani 1 1 d .
H11 H 0.4273 1.1912 0.4921 0.041 Uiso 1 1 calc R
C12 C 0.4669(3) 1.0765(3) 0.5158(3) 0.0302(12) Uani 1 1 d .
C13 C 0.2584(3) 0.9725(3) 0.5746(3) 0.0319(11) Uani 1 1 d .
H13A H 0.2235 1.0198 0.5615 0.038 Uiso 1 1 calc R
H13B H 0.2566 0.9347 0.5347 0.038 Uiso 1 1 calc R
C14 C 0.3771(3) 1.0394(3) 0.5174(3) 0.0327(11) Uani 1 1 d .
H14A H 0.3347 1.0819 0.5069 0.039 Uiso 1 1 calc R
H14B H 0.3734 0.9992 0.4794 0.039 Uiso 1 1 calc R
C15 C 0.3567(3) 1.0559(3) 0.6450(3) 0.0366(12) Uani 1 1 d .
H15A H 0.3086 1.0451 0.6776 0.044 Uiso 1 1 calc R
H15B H 0.3506 1.1116 0.6277 0.044 Uiso 1 1 calc R
C16 C 0.4423(4) 1.0476(3) 0.6841(3) 0.0422(12) Uani 1 1 d .
H16A H 0.4901 1.0665 0.6543 0.051 Uiso 1 1 calc R
H16B H 0.4412 1.0804 0.7273 0.051 Uiso 1 1 calc R
C17 C 0.4139(5) 0.9394(4) 0.7672(3) 0.0543(17) Uani 1 1 d .
H17A H 0.4416 0.9673 0.8063 0.081 Uiso 1 1 calc R
H17B H 0.4195 0.8814 0.7738 0.081 Uiso 1 1 calc R
H17C H 0.3528 0.9538 0.7655 0.081 Uiso 1 1 calc R
C18 C 0.2301(4) 0.7327(3) 0.7418(3) 0.0396(13) Uani 1 1 d .
C19 C 0.1712(5) 0.7001(4) 0.8009(4) 0.0611(18) Uani 1 1 d .
H19A H 0.1767 0.7341 0.8424 0.092 Uiso 1 1 calc R
H19B H 0.1884 0.6452 0.8126 0.092 Uiso 1 1 calc R
H19C H 0.1113 0.7003 0.7850 0.092 Uiso 1 1 calc R
C20 C 0.2238(4) 0.6738(3) 0.6798(3) 0.0509(15) Uani 1 1 d .
H20A H 0.1668 0.6781 0.6582 0.076 Uiso 1 1 calc R
H20B H 0.2326 0.6190 0.6967 0.076 Uiso 1 1 calc R
H20C H 0.2680 0.6868 0.6450 0.076 Uiso 1 1 calc R
C21 C 0.3231(4) 0.7323(4) 0.7713(4) 0.0500(15) Uani 1 1 d .
H21A H 0.3638 0.7446 0.7337 0.075 Uiso 1 1 calc R
H21B H 0.3360 0.6793 0.7907 0.075 Uiso 1 1 calc R
H21C H 0.3281 0.7727 0.8083 0.075 Uiso 1 1 calc R
C22 C 0.0142(5) 0.9668(5) 0.7522(5) 0.0823(13) Uani 1 1 d .
C23 C -0.0330(5) 0.9149(5) 0.8033(5) 0.0823(13) Uani 1 1 d .
H23A H -0.0555 0.8676 0.7790 0.123 Uiso 1 1 calc R
H23B H -0.0808 0.9451 0.8238 0.123 Uiso 1 1 calc R
H23C H 0.0065 0.8979 0.8404 0.123 Uiso 1 1 calc R
C24 C -0.0549(5) 0.9751(5) 0.6923(4) 0.0823(13) Uani 1 1 d .
H24A H -0.0619 0.9234 0.6688 0.123 Uiso 1 1 calc R
H24B H -0.0357 1.0152 0.6584 0.123 Uiso 1 1 calc R
H24C H -0.1100 0.9917 0.7126 0.123 Uiso 1 1 calc R
C25 C 0.0285(5) 1.0516(5) 0.7747(5) 0.0823(13) Uani 1 1 d .
H25A H -0.0266 1.0759 0.7876 0.123 Uiso 1 1 calc R
H25B H 0.0542 1.0819 0.7360 0.123 Uiso 1 1 calc R
H25C H 0.0673 1.0526 0.8150 0.123 Uiso 1 1 calc R
C26 C 0.7057(3) 1.0097(3) 0.5319(3) 0.0368(13) Uani 1 1 d .
C27 C 0.7085(3) 0.9788(3) 0.6079(4) 0.0509(15) Uani 1 1 d .
H27A H 0.7008 1.0238 0.6402 0.076 Uiso 1 1 calc R
H27B H 0.7642 0.9533 0.6168 0.076 Uiso 1 1 calc R
H27C H 0.6624 0.9397 0.6151 0.076 Uiso 1 1 calc R
C28 C 0.7055(4) 0.9388(3) 0.4798(4) 0.0524(17) Uani 1 1 d .
H28A H 0.6548 0.9053 0.4882 0.079 Uiso 1 1 calc R
H28B H 0.7577 0.9068 0.4863 0.079 Uiso 1 1 calc R
H28C H 0.7039 0.9594 0.4318 0.079 Uiso 1 1 calc R
C29 C 0.7896(3) 1.0577(3) 0.5195(4) 0.0486(15) Uani 1 1 d .
H29A H 0.7906 1.0777 0.4714 0.073 Uiso 1 1 calc R
H29B H 0.8394 1.0227 0.5273 0.073 Uiso 1 1 calc R
H29C H 0.7920 1.1029 0.5521 0.073 Uiso 1 1 calc R
C30 C 0.5726(4) 1.2834(3) 0.4733(3) 0.0402(13) Uani 1 1 d .
C31 C 0.4884(4) 1.3292(3) 0.4636(4) 0.0553(17) Uani 1 1 d .
H31A H 0.4522 1.3221 0.5052 0.083 Uiso 1 1 calc R
H31B H 0.4582 1.3087 0.4224 0.083 Uiso 1 1 calc R
H31C H 0.5009 1.3862 0.4572 0.083 Uiso 1 1 calc R
C32 C 0.6239(4) 1.3257(3) 0.5327(4) 0.0551(17) Uani 1 1 d .
H32A H 0.5905 1.3239 0.5762 0.083 Uiso 1 1 calc R
H32B H 0.6345 1.3816 0.5197 0.083 Uiso 1 1 calc R
H32C H 0.6789 1.2982 0.5396 0.083 Uiso 1 1 calc R
C33 C 0.6263(5) 1.2894(3) 0.4054(4) 0.064(2) Uani 1 1 d .
H33A H 0.6354 1.3458 0.3936 0.097 Uiso 1 1 calc R
H33B H 0.5954 1.2629 0.3671 0.097 Uiso 1 1 calc R
H33C H 0.6820 1.2631 0.4124 0.097 Uiso 1 1 calc R
C34 C 0.5915(3) 0.7368(3) 0.6621(3) 0.0354(12) Uani 1 1 d .
C35 C 0.5983(3) 0.6645(3) 0.6226(3) 0.0373(13) Uani 1 1 d .
C36 C 0.6666(3) 0.6125(4) 0.6372(3) 0.0486(15) Uani 1 1 d .
H36 H 0.6721 0.5645 0.6110 0.058 Uiso 1 1 calc R
C37 C 0.7264(3) 0.6296(4) 0.6890(3) 0.0540(15) Uani 1 1 d .
H37 H 0.7726 0.5937 0.6976 0.065 Uiso 1 1 calc R
C38 C 0.7185(4) 0.6997(4) 0.7285(4) 0.0526(16) Uani 1 1 d .
H38 H 0.7592 0.7105 0.7644 0.063 Uiso 1 1 calc R
C39 C 0.6515(3) 0.7547(3) 0.7161(3) 0.0407(13) Uani 1 1 d .
C40 C 0.5287(4) 0.6440(3) 0.5699(3) 0.0510(16) Uani 1 1 d .
H40 H 0.5089 0.6955 0.5486 0.061 Uiso 1 1 calc R
C41 C 0.4496(4) 0.6054(5) 0.6061(5) 0.087(2) Uani 1 1 d .
H41A H 0.4663 0.5541 0.6268 0.131 Uiso 1 1 calc R
H41B H 0.4040 0.5967 0.5715 0.131 Uiso 1 1 calc R
H41C H 0.4284 0.6412 0.6430 0.131 Uiso 1 1 calc R
C42 C 0.5583(6) 0.5901(5) 0.5099(4) 0.104(3) Uani 1 1 d .
H42A H 0.6054 0.6162 0.4846 0.157 Uiso 1 1 calc R
H42B H 0.5101 0.5808 0.4778 0.157 Uiso 1 1 calc R
H42C H 0.5782 0.5388 0.5288 0.157 Uiso 1 1 calc R
C43 C 0.6391(4) 0.8290(4) 0.7621(3) 0.0465(14) Uani 1 1 d .
H43 H 0.6024 0.8673 0.7351 0.056 Uiso 1 1 calc R
C44 C 0.5895(5) 0.8074(4) 0.8295(4) 0.068(2) Uani 1 1 d .
H44A H 0.5405 0.7731 0.8177 0.101 Uiso 1 1 calc R
H44B H 0.5686 0.8565 0.8518 0.101 Uiso 1 1 calc R
H44C H 0.6278 0.7790 0.8617 0.101 Uiso 1 1 calc R
C45 C 0.7237(4) 0.8736(5) 0.7805(4) 0.077(2) Uani 1 1 d .
H45A H 0.7573 0.8413 0.8134 0.115 Uiso 1 1 calc R
H45B H 0.7099 0.9253 0.8019 0.115 Uiso 1 1 calc R
H45C H 0.7572 0.8823 0.7378 0.115 Uiso 1 1 calc R
C46 C 0.3373(4) 0.7721(4) 0.4738(4) 0.0514(16) Uani 1 1 d .
H46A H 0.2921 0.8086 0.4562 0.062 Uiso 1 1 calc R
H46B H 0.3140 0.7419 0.5142 0.062 Uiso 1 1 calc R
C47 C 0.3661(4) 0.7150(4) 0.4166(3) 0.0564(17) Uani 1 1 d .
H47A H 0.3186 0.7031 0.3838 0.068 Uiso 1 1 calc R
H47B H 0.3881 0.6643 0.4365 0.068 Uiso 1 1 calc R
C48 C 0.4381(5) 0.7624(4) 0.3805(3) 0.069(2) Uani 1 1 d .
H48A H 0.4823 0.7256 0.3614 0.083 Uiso 1 1 calc R
H48B H 0.4147 0.7950 0.3417 0.083 Uiso 1 1 calc R
C49 C 0.4764(5) 0.8156(4) 0.4366(4) 0.066(2) Uani 1 1 d .
H49A H 0.5321 0.7937 0.4529 0.080 Uiso 1 1 calc R
H49B H 0.4861 0.8702 0.4182 0.080 Uiso 1 1 calc R

loop_
_atom_site_aniso_label
_atom_site_aniso_U_11
_atom_site_aniso_U_22
_atom_site_aniso_U_33
_atom_site_aniso_U_23
_atom_site_aniso_U_13
_atom_site_aniso_U_12
Yb1 0.02729(9) 0.02373(8) 0.03464(11) 0.00128(10) -0.00112(9) 0.00107(9)
O1 0.0291(17) 0.0305(17) 0.044(2) 0.0047(15) 0.0045(16) 0.0051(15)
O2 0.0307(18) 0.0224(15) 0.054(2) 0.0068(16) 0.0037(17) -0.0011(14)
O3 0.052(2) 0.0313(17) 0.041(2) -0.0063(15) -0.011(2) 0.0048(18)
O4 0.0352(19) 0.0329(18) 0.048(2) 0.0020(16) -0.0106(17) 0.0117(15)
O5 0.040(2) 0.0400(19) 0.032(2) -0.0033(16) -0.0009(16) -0.0072(16)
N1 0.0243(19) 0.0250(18) 0.036(3) 0.0045(17) 0.0005(17) -0.0008(16)
C1 0.030(2) 0.026(3) 0.037(3) 0.001(2) -0.003(2) 0.0005(19)
C2 0.036(3) 0.031(2) 0.028(3) 0.002(2) 0.001(2) -0.004(2)
C3 0.034(3) 0.034(3) 0.040(3) 0.005(2) 0.010(2) -0.006(2)
C4 0.028(2) 0.034(3) 0.040(3) 0.006(2) 0.007(2) 0.000(2)
C5 0.033(3) 0.033(3) 0.046(3) 0.005(2) -0.006(2) -0.001(2)
C6 0.024(2) 0.030(2) 0.040(3) 0.002(2) 0.003(2) 0.002(2)
C7 0.035(3) 0.020(2) 0.039(3) 0.003(2) 0.004(2) 0.000(2)
C8 0.033(3) 0.024(2) 0.036(3) 0.003(2) 0.007(2) 0.000(2)
C9 0.030(2) 0.034(3) 0.041(3) -0.001(2) 0.006(2) -0.008(2)
C10 0.036(3) 0.027(2) 0.036(3) 0.005(2) 0.009(3) 0.000(2)
C11 0.032(3) 0.032(2) 0.038(3) 0.004(2) 0.007(2) 0.003(2)
C12 0.020(2) 0.034(3) 0.037(3) 0.005(2) 0.002(2) 0.003(2)
C13 0.028(2) 0.027(2) 0.041(3) 0.005(2) -0.001(2) -0.001(2)
C14 0.032(3) 0.029(2) 0.037(3) 0.006(2) 0.001(2) -0.002(2)
C15 0.030(3) 0.032(3) 0.047(3) -0.001(2) 0.005(2) -0.001(2)
C16 0.049(3) 0.030(2) 0.048(3) -0.008(2) 0.003(3) -0.010(3)
C17 0.084(5) 0.040(3) 0.039(4) -0.001(3) -0.006(3) 0.006(3)
C18 0.049(3) 0.030(3) 0.040(3) 0.008(2) 0.002(3) 0.001(2)
C19 0.070(4) 0.046(3) 0.068(5) 0.017(3) 0.021(4) 0.003(3)
C20 0.066(4) 0.034(3) 0.053(4) 0.002(3) 0.005(3) -0.005(3)
C21 0.053(4) 0.044(3) 0.053(4) 0.013(3) -0.009(3) 0.003(3)
C22 0.055(2) 0.082(3) 0.110(4) -0.023(3) 0.022(2) 0.008(2)
C23 0.055(2) 0.082(3) 0.110(4) -0.023(3) 0.022(2) 0.008(2)
C24 0.055(2) 0.082(3) 0.110(4) -0.023(3) 0.022(2) 0.008(2)
C25 0.055(2) 0.082(3) 0.110(4) -0.023(3) 0.022(2) 0.008(2)
C26 0.026(2) 0.029(2) 0.056(4) -0.003(2) 0.000(2) 0.001(2)
C27 0.038(3) 0.052(3) 0.062(4) 0.006(3) -0.008(3) 0.003(3)
C28 0.040(3) 0.039(3) 0.079(5) -0.012(3) 0.008(3) 0.003(3)
C29 0.029(3) 0.043(3) 0.074(5) -0.001(3) 0.001(3) -0.002(3)
C30 0.048(3) 0.027(2) 0.046(3) 0.005(2) 0.005(3) -0.001(2)
C31 0.065(4) 0.034(3) 0.067(5) 0.016(3) -0.003(4) 0.005(3)
C32 0.062(4) 0.039(3) 0.064(5) 0.005(3) -0.005(3) -0.006(3)
C33 0.092(5) 0.038(3) 0.063(5) 0.019(3) 0.030(4) 0.000(3)
C34 0.031(3) 0.035(3) 0.041(3) 0.013(2) 0.003(2) 0.001(2)
C35 0.035(3) 0.035(3) 0.042(4) 0.007(2) -0.001(2) 0.008(2)
C36 0.039(3) 0.049(4) 0.058(4) 0.019(3) 0.014(3) 0.016(3)
C37 0.031(3) 0.067(4) 0.064(4) 0.024(4) 0.007(3) 0.013(3)
C38 0.032(3) 0.069(4) 0.057(4) 0.020(3) -0.007(3) -0.001(3)
C39 0.033(3) 0.049(3) 0.040(3) 0.015(3) -0.002(2) -0.004(3)
C40 0.057(4) 0.044(3) 0.052(4) -0.002(3) -0.011(3) 0.012(3)
C41 0.061(4) 0.101(6) 0.100(6) 0.004(5) -0.025(5) -0.008(4)
C42 0.103(6) 0.121(7) 0.089(6) -0.065(5) -0.033(6) 0.075(6)
C43 0.045(3) 0.052(3) 0.043(4) 0.009(3) -0.010(3) -0.007(3)
C44 0.081(5) 0.067(4) 0.054(5) 0.002(4) 0.016(4) -0.001(4)
C45 0.064(4) 0.081(4) 0.085(5) 0.003(5) -0.031(4) -0.015(5)
C46 0.042(3) 0.051(3) 0.061(4) -0.014(3) -0.005(3) -0.006(3)
C47 0.074(4) 0.046(3) 0.049(4) -0.013(3) -0.009(3) -0.007(3)
C48 0.102(5) 0.060(4) 0.044(4) -0.013(3) 0.008(4) -0.027(4)
C49 0.084(5) 0.074(5) 0.041(4) -0.004(3) 0.020(4) -0.032(4)

loop_
_atom_type_symbol
_atom_type_description
_atom_type_scat_dispersion_real
_atom_type_scat_dispersion_imag
_atom_type_scat_source
C C 0.0033 0.0016 'International Tables Vol C Tables 4.2.6.8 and 6.1.1.4'
H H 0.0000 0.0000 'International Tables Vol C Tables 4.2.6.8 and 6.1.1.4'
N N 0.0061 0.0033 'International Tables Vol C Tables 4.2.6.8 and 6.1.1.4'
O O 0.0106 0.0060 'International Tables Vol C Tables 4.2.6.8 and 6.1.1.4'
Yb Yb -0.3850 5.5486 'International Tables Vol C Tables 4.2.6.8 and 6.1.1.4'

loop_
_geom_angle_atom_site_label_1
_geom_angle_atom_site_label_2
_geom_angle_atom_site_label_3
_geom_angle
O4 Yb1 O2 103.63(14)
O4 Yb1 O1 100.40(14)
O2 Yb1 O1 155.51(13)
O4 Yb1 O5 101.28(14)
O2 Yb1 O5 85.02(13)
O1 Yb1 O5 85.71(13)
O4 Yb1 O3 93.57(13)
O2 Yb1 O3 90.00(14)
O1 Yb1 O3 93.22(14)
O5 Yb1 O3 165.07(12)
O4 Yb1 N1 163.14(14)
O2 Yb1 N1 77.96(12)
O1 Yb1 N1 80.44(12)
O5 Yb1 N1 95.58(13)
O3 Yb1 N1 69.59(13)
C1 O1 Yb1 137.0(3)
C7 O2 Yb1 142.0(3)
C17 O3 C16 113.4(4)
C17 O3 Yb1 118.9(3)
C16 O3 Yb1 113.3(3)
C34 O4 Yb1 166.7(3)
C46 O5 C49 109.1(4)
C46 O5 Yb1 128.1(3)
C49 O5 Yb1 122.6(3)
C15 N1 C14 111.8(4)
C15 N1 C13 109.7(4)
C14 N1 C13 105.6(4)
C15 N1 Yb1 112.2(3)
C14 N1 Yb1 109.3(3)
C13 N1 Yb1 108.1(3)
O1 C1 C6 118.9(4)
O1 C1 C2 121.5(4)
C6 C1 C2 119.7(4)
C3 C2 C1 116.6(4)
C3 C2 C18 121.6(5)
C1 C2 C18 121.7(4)
C2 C3 C4 125.8(5)
C2 C3 H3 117.1
C4 C3 H3 117.1
C5 C4 C3 114.5(5)
C5 C4 C22 122.7(6)
C3 C4 C22 122.8(6)
C4 C5 C6 123.3(5)
C4 C5 H5 118.3
C6 C5 H5 118.3
C5 C6 C1 120.1(5)
C5 C6 C13 119.5(4)
C1 C6 C13 120.2(4)
O2 C7 C12 118.7(4)
O2 C7 C8 121.5(4)
C12 C7 C8 119.7(4)
C9 C8 C7 117.5(5)
C9 C8 C26 122.0(5)
C7 C8 C26 120.5(4)
C10 C9 C8 124.4(5)
C10 C9 H9 117.8
C8 C9 H9 117.8
C9 C10 C11 116.9(4)
C9 C10 C30 119.9(5)
C11 C10 C30 123.1(5)
C10 C11 C12 121.4(5)
C10 C11 H11 119.3
C12 C11 H11 119.3
C7 C12 C11 119.9(5)
C7 C12 C14 120.1(4)
C11 C12 C14 119.9(5)
C6 C13 N1 115.6(4)
C6 C13 H13A 108.4
N1 C13 H13A 108.4
C6 C13 H13B 108.4
N1 C13 H13B 108.4
H13A C13 H13B 107.4
N1 C14 C12 115.8(4)
N1 C14 H14A 108.3
C12 C14 H14A 108.3
N1 C14 H14B 108.3
C12 C14 H14B 108.3
H14A C14 H14B 107.4
N1 C15 C16 111.4(4)
N1 C15 H15A 109.4
C16 C15 H15A 109.4
N1 C15 H15B 109.4
C16 C15 H15B 109.4
H15A C15 H15B 108.0
O3 C16 C15 108.6(4)
O3 C16 H16A 110.0
C15 C16 H16A 110.0
O3 C16 H16B 110.0
C15 C16 H16B 110.0
H16A C16 H16B 108.4
O3 C17 H17A 109.5
O3 C17 H17B 109.5
H17A C17 H17B 109.5
O3 C17 H17C 109.5
H17A C17 H17C 109.5
H17B C17 H17C 109.5
C20 C18 C2 109.1(5)
C20 C18 C21 109.6(5)
C2 C18 C21 112.0(4)
C20 C18 C19 107.3(5)
C2 C18 C19 112.3(5)
C21 C18 C19 106.4(5)
C18 C19 H19A 109.5
C18 C19 H19B 109.5
H19A C19 H19B 109.5
C18 C19 H19C 109.5
H19A C19 H19C 109.5
H19B C19 H19C 109.5
C18 C20 H20A 109.5
C18 C20 H20B 109.5
H20A C20 H20B 109.5
C18 C20 H20C 109.5
H20A C20 H20C 109.5
H20B C20 H20C 109.5
C18 C21 H21A 109.5
C18 C21 H21B 109.5
H21A C21 H21B 109.5
C18 C21 H21C 109.5
H21A C21 H21C 109.5
H21B C21 H21C 109.5
C25 C22 C23 115.8(8)
C25 C22 C4 112.0(6)
C23 C22 C4 115.0(6)
C25 C22 C24 103.2(7)
C23 C22 C24 101.0(6)
C4 C22 C24 108.3(7)
C22 C23 H23A 109.5
C22 C23 H23B 109.5
H23A C23 H23B 109.5
C22 C23 H23C 109.5
H23A C23 H23C 109.5
H23B C23 H23C 109.5
C22 C24 H24A 109.5
C22 C24 H24B 109.5
H24A C24 H24B 109.5
C22 C24 H24C 109.5
H24A C24 H24C 109.5
H24B C24 H24C 109.5
C22 C25 H25A 109.5
C22 C25 H25B 109.5
H25A C25 H25B 109.5
C22 C25 H25C 109.5
H25A C25 H25C 109.5
H25B C25 H25C 109.5
C27 C26 C28 110.6(5)
C27 C26 C29 107.0(5)
C28 C26 C29 107.4(5)
C27 C26 C8 110.1(4)
C28 C26 C8 109.9(5)
C29 C26 C8 111.9(4)
C26 C27 H27A 109.5
C26 C27 H27B 109.5
H27A C27 H27B 109.5
C26 C27 H27C 109.5
H27A C27 H27C 109.5
H27B C27 H27C 109.5
C26 C28 H28A 109.5
C26 C28 H28B 109.5
H28A C28 H28B 109.5
C26 C28 H28C 109.5
H28A C28 H28C 109.5
H28B C28 H28C 109.5
C26 C29 H29A 109.5
C26 C29 H29B 109.5
H29A C29 H29B 109.5
C26 C29 H29C 109.5
H29A C29 H29C 109.5
H29B C29 H29C 109.5
C31 C30 C33 109.2(5)
C31 C30 C10 113.0(5)
C33 C30 C10 109.7(4)
C31 C30 C32 107.4(5)
C33 C30 C32 107.8(5)
C10 C30 C32 109.5(5)
C30 C31 H31A 109.5
C30 C31 H31B 109.5
H31A C31 H31B 109.5
C30 C31 H31C 109.5
H31A C31 H31C 109.5
H31B C31 H31C 109.5
C30 C32 H32A 109.5
C30 C32 H32B 109.5
H32A C32 H32B 109.5
C30 C32 H32C 109.5
H32A C32 H32C 109.5
H32B C32 H32C 109.5
C30 C33 H33A 109.5
C30 C33 H33B 109.5
H33A C33 H33B 109.5
C30 C33 H33C 109.5
H33A C33 H33C 109.5
H33B C33 H33C 109.5
O4 C34 C39 120.1(5)
O4 C34 C35 119.2(5)
C39 C34 C35 120.8(5)
C36 C35 C34 118.5(5)
C36 C35 C40 122.2(5)
C34 C35 C40 119.2(4)
C37 C36 C35 121.5(6)
C37 C36 H36 119.3
C35 C36 H36 119.3
C36 C37 C38 119.9(6)
C36 C37 H37 120.0
C38 C37 H37 120.0
C37 C38 C39 121.2(6)
C37 C38 H38 119.4
C39 C38 H38 119.4
C38 C39 C34 118.1(6)
C38 C39 C43 121.6(5)
C34 C39 C43 120.2(5)
C35 C40 C42 114.6(5)
C35 C40 C41 111.2(5)
C42 C40 C41 109.2(6)
C35 C40 H40 107.1
C42 C40 H40 107.1
C41 C40 H40 107.2
C40 C41 H41A 109.5
C40 C41 H41B 109.5
H41A C41 H41B 109.5
C40 C41 H41C 109.5
H41A C41 H41C 109.5
H41B C41 H41C 109.5
C40 C42 H42A 109.5
C40 C42 H42B 109.5
H42A C42 H42B 109.5
C40 C42 H42C 109.5
H42A C42 H42C 109.5
H42B C42 H42C 109.5
C39 C43 C44 110.6(5)
C39 C43 C45 114.4(6)
C44 C43 C45 110.3(6)
C39 C43 H43 107.1
C44 C43 H43 107.1
C45 C43 H43 107.1
C43 C44 H44A 109.5
C43 C44 H44B 109.5
H44A C44 H44B 109.5
C43 C44 H44C 109.5
H44A C44 H44C 109.5
H44B C44 H44C 109.5
C43 C45 H45A 109.5
C43 C45 H45B 109.5
H45A C45 H45B 109.5
C43 C45 H45C 109.5
H45A C45 H45C 109.5
H45B C45 H45C 109.5
O5 C46 C47 106.1(5)
O5 C46 H46A 110.5
C47 C46 H46A 110.5
O5 C46 H46B 110.5
C47 C46 H46B 110.5
H46A C46 H46B 108.7
C46 C47 C48 102.5(5)
C46 C47 H47A 111.3
C48 C47 H47A 111.3
C46 C47 H47B 111.3
C48 C47 H47B 111.3
H47A C47 H47B 109.2
C49 C48 C47 105.7(5)
C49 C48 H48A 110.6
C47 C48 H48A 110.6
C49 C48 H48B 110.6
C47 C48 H48B 110.6
H48A C48 H48B 108.7
O5 C49 C48 106.4(5)
O5 C49 H49A 110.5
C48 C49 H49A 110.5
O5 C49 H49B 110.5
C48 C49 H49B 110.5
H49A C49 H49B 108.6

loop_
_geom_bond_atom_site_label_1
_geom_bond_atom_site_label_2
_geom_bond_distance
Yb1 O4 2.071(3)
Yb1 O2 2.098(3)
Yb1 O1 2.112(3)
Yb1 O5 2.325(4)
Yb1 O3 2.364(3)
Yb1 N1 2.530(4)
O1 C1 1.348(6)
O2 C7 1.345(5)
O3 C17 1.436(7)
O3 C16 1.461(6)
O4 C34 1.352(6)
O5 C46 1.446(6)
O5 C49 1.459(7)
N1 C15 1.470(6)
N1 C14 1.490(6)
N1 C13 1.517(6)
C1 C6 1.398(6)
C1 C2 1.419(7)
C2 C3 1.389(7)
C2 C18 1.529(7)
C3 C4 1.409(7)
C3 H3 0.9400
C4 C5 1.383(7)
C4 C22 1.512(8)
C5 C6 1.390(7)
C5 H5 0.9400
C6 C13 1.512(7)
C7 C12 1.395(7)
C7 C8 1.416(7)
C8 C9 1.392(7)
C8 C26 1.544(7)
C9 C10 1.383(7)
C9 H9 0.9400
C10 C11 1.388(7)
C10 C30 1.538(6)
C11 C12 1.410(7)
C11 H11 0.9400
C12 C14 1.511(7)
C13 H13A 0.9800
C13 H13B 0.9800
C14 H14A 0.9800
C14 H14B 0.9800
C15 C16 1.517(8)
C15 H15A 0.9800
C15 H15B 0.9800
C16 H16A 0.9800
C16 H16B 0.9800
C17 H17A 0.9700
C17 H17B 0.9700
C17 H17C 0.9700
C18 C20 1.528(8)
C18 C21 1.536(8)
C18 C19 1.538(8)
C19 H19A 0.9700
C19 H19B 0.9700
C19 H19C 0.9700
C20 H20A 0.9700
C20 H20B 0.9700
C20 H20C 0.9700
C21 H21A 0.9700
C21 H21B 0.9700
C21 H21C 0.9700
C22 C25 1.481(10)
C22 C23 1.482(11)
C22 C24 1.559(12)
C23 H23A 0.9700
C23 H23B 0.9700
C23 H23C 0.9700
C24 H24A 0.9700
C24 H24B 0.9700
C24 H24C 0.9700
C25 H25A 0.9700
C25 H25B 0.9700
C25 H25C 0.9700
C26 C27 1.525(9)
C26 C28 1.532(8)
C26 C29 1.534(7)
C27 H27A 0.9700
C27 H27B 0.9700
C27 H27C 0.9700
C28 H28A 0.9700
C28 H28B 0.9700
C28 H28C 0.9700
C29 H29A 0.9700
C29 H29B 0.9700
C29 H29C 0.9700
C30 C31 1.511(8)
C30 C33 1.530(8)
C30 C32 1.542(8)
C31 H31A 0.9700
C31 H31B 0.9700
C31 H31C 0.9700
C32 H32A 0.9700
C32 H32B 0.9700
C32 H32C 0.9700
C33 H33A 0.9700
C33 H33B 0.9700
C33 H33C 0.9700
C34 C39 1.408(8)
C34 C35 1.414(7)
C35 C36 1.385(7)
C35 C40 1.503(8)
C36 C37 1.374(9)
C36 H36 0.9400
C37 C38 1.385(9)
C37 H37 0.9400
C38 C39 1.395(8)
C38 H38 0.9400
C39 C43 1.518(9)
C40 C42 1.513(9)
C40 C41 1.536(9)
C40 H40 0.9900
C41 H41A 0.9700
C41 H41B 0.9700
C41 H41C 0.9700
C42 H42A 0.9700
C42 H42B 0.9700
C42 H42C 0.9700
C43 C44 1.528(9)
C43 C45 1.535(8)
C43 H43 0.9900
C44 H44A 0.9700
C44 H44B 0.9700
C44 H44C 0.9700
C45 H45A 0.9700
C45 H45B 0.9700
C45 H45C 0.9700
C46 C47 1.502(8)
C46 H46A 0.9800
C46 H46B 0.9800
C47 C48 1.520(9)
C47 H47A 0.9800
C47 H47B 0.9800
C48 C49 1.499(9)
C48 H48A 0.9800
C48 H48B 0.9800
C49 H49A 0.9800
C49 H49B 0.9800

loop_
_geom_torsion_atom_site_label_1
_geom_torsion_atom_site_label_2
_geom_torsion_atom_site_label_3
_geom_torsion_atom_site_label_4
_geom_torsion
O4 Yb1 O1 C1 135.9(5)
O2 Yb1 O1 C1 -55.5(6)
O5 Yb1 O1 C1 -123.4(5)
O3 Yb1 O1 C1 41.6(5)
N1 Yb1 O1 C1 -27.0(5)
O4 Yb1 O2 C7 -145.7(5)
O1 Yb1 O2 C7 45.7(7)
O5 Yb1 O2 C7 113.8(6)
O3 Yb1 O2 C7 -52.1(6)
N1 Yb1 O2 C7 17.0(5)
O4 Yb1 O3 C17 -71.0(4)
O2 Yb1 O3 C17 -174.7(4)
O1 Yb1 O3 C17 29.6(4)
O5 Yb1 O3 C17 115.0(6)
N1 Yb1 O3 C17 108.2(4)
O4 Yb1 O3 C16 152.0(4)
O2 Yb1 O3 C16 48.3(4)
O1 Yb1 O3 C16 -107.4(4)
O5 Yb1 O3 C16 -22.0(7)
N1 Yb1 O3 C16 -28.8(3)
O2 Yb1 O4 C34 -29.4(15)
O1 Yb1 O4 C34 145.8(15)
O5 Yb1 O4 C34 58.2(15)
O3 Yb1 O4 C34 -120.3(15)
N1 Yb1 O4 C34 -122.8(14)
O4 Yb1 O5 C46 99.6(4)
O2 Yb1 O5 C46 -157.4(4)
O1 Yb1 O5 C46 -0.1(4)
O3 Yb1 O5 C46 -86.5(7)
N1 Yb1 O5 C46 -80.1(4)
O4 Yb1 O5 C49 -74.3(5)
O2 Yb1 O5 C49 28.7(4)
O1 Yb1 O5 C49 -174.0(5)
O3 Yb1 O5 C49 99.6(6)
N1 Yb1 O5 C49 106.0(4)
O4 Yb1 N1 C15 3.0(6)
O2 Yb1 N1 C15 -94.3(3)
O1 Yb1 N1 C15 97.3(3)
O5 Yb1 N1 C15 -178.0(3)
O3 Yb1 N1 C15 0.3(3)
O4 Yb1 N1 C14 127.5(5)
O2 Yb1 N1 C14 30.3(3)
O1 Yb1 N1 C14 -138.1(3)
O5 Yb1 N1 C14 -53.4(3)
O3 Yb1 N1 C14 124.8(3)
O4 Yb1 N1 C13 -118.1(5)
O2 Yb1 N1 C13 144.6(3)
O1 Yb1 N1 C13 -23.7(3)
O5 Yb1 N1 C13 61.0(3)
O3 Yb1 N1 C13 -120.8(3)
Yb1 O1 C1 C6 40.4(7)
Yb1 O1 C1 C2 -139.2(4)
O1 C1 C2 C3 177.5(5)
C6 C1 C2 C3 -2.1(7)
O1 C1 C2 C18 -5.9(7)
C6 C1 C2 C18 174.5(5)
C1 C2 C3 C4 0.5(8)
C18 C2 C3 C4 -176.1(5)
C2 C3 C4 C5 0.9(8)
C2 C3 C4 C22 179.9(6)
C3 C4 C5 C6 -0.8(8)
C22 C4 C5 C6 -179.8(6)
C4 C5 C6 C1 -0.7(8)
C4 C5 C6 C13 174.3(5)
O1 C1 C6 C5 -177.4(5)
C2 C1 C6 C5 2.2(7)
O1 C1 C6 C13 7.7(7)
C2 C1 C6 C13 -172.7(5)
Yb1 O2 C7 C12 -32.4(8)
Yb1 O2 C7 C8 145.8(4)
O2 C7 C8 C9 -177.6(5)
C12 C7 C8 C9 0.5(8)
O2 C7 C8 C26 2.8(8)
C12 C7 C8 C26 -179.1(5)
C7 C8 C9 C10 0.7(9)
C26 C8 C9 C10 -179.7(5)
C8 C9 C10 C11 -1.1(8)
C8 C9 C10 C30 -179.8(5)
C9 C10 C11 C12 0.3(8)
C30 C10 C11 C12 178.9(5)
O2 C7 C12 C11 176.9(5)
C8 C7 C12 C11 -1.3(8)
O2 C7 C12 C14 -6.5(8)
C8 C7 C12 C14 175.4(5)
C10 C11 C12 C7 0.8(9)
C10 C11 C12 C14 -175.8(5)
C5 C6 C13 N1 120.5(5)
C1 C6 C13 N1 -64.6(6)
C15 N1 C13 C6 -57.5(5)
C14 N1 C13 C6 -178.1(4)
Yb1 N1 C13 C6 65.1(4)
C15 N1 C14 C12 57.4(5)
C13 N1 C14 C12 176.6(4)
Yb1 N1 C14 C12 -67.4(4)
C7 C12 C14 N1 59.8(7)
C11 C12 C14 N1 -123.6(5)
C14 N1 C15 C16 -96.4(5)
C13 N1 C15 C16 146.9(4)
Yb1 N1 C15 C16 26.8(5)
C17 O3 C16 C15 -85.7(5)
Yb1 O3 C16 C15 53.8(5)
N1 C15 C16 O3 -52.4(6)
C3 C2 C18 C20 114.8(6)
C1 C2 C18 C20 -61.6(6)
C3 C2 C18 C21 -123.6(6)
C1 C2 C18 C21 60.0(7)
C3 C2 C18 C19 -4.0(8)
C1 C2 C18 C19 179.6(5)
C5 C4 C22 C25 -52.1(10)
C3 C4 C22 C25 129.0(8)
C5 C4 C22 C23 173.1(7)
C3 C4 C22 C23 -5.9(10)
C5 C4 C22 C24 61.0(8)
C3 C4 C22 C24 -117.9(7)
C9 C8 C26 C27 117.2(6)
C7 C8 C26 C27 -63.2(6)
C9 C8 C26 C28 -120.9(6)
C7 C8 C26 C28 58.8(7)
C9 C8 C26 C29 -1.7(8)
C7 C8 C26 C29 177.9(5)
C9 C10 C30 C31 179.9(5)
C11 C10 C30 C31 1.3(8)
C9 C10 C30 C33 57.7(7)
C11 C10 C30 C33 -120.8(6)
C9 C10 C30 C32 -60.4(7)
C11 C10 C30 C32 121.0(6)
Yb1 O4 C34 C39 106.9(15)
Yb1 O4 C34 C35 -72.6(16)
O4 C34 C35 C36 178.1(5)
C39 C34 C35 C36 -1.5(8)
O4 C34 C35 C40 -5.8(7)
C39 C34 C35 C40 174.7(5)
C34 C35 C36 C37 0.5(8)
C40 C35 C36 C37 -175.5(5)
C35 C36 C37 C38 0.7(9)
C36 C37 C38 C39 -1.1(9)
C37 C38 C39 C34 0.2(8)
C37 C38 C39 C43 176.1(5)
O4 C34 C39 C38 -178.4(5)
C35 C34 C39 C38 1.1(8)
O4 C34 C39 C43 5.5(8)
C35 C34 C39 C43 -174.9(5)
C36 C35 C40 C42 -30.0(9)
C34 C35 C40 C42 154.1(6)
C36 C35 C40 C41 94.5(7)
C34 C35 C40 C41 -81.5(7)
C38 C39 C43 C44 -82.3(7)
C34 C39 C43 C44 93.6(7)
C38 C39 C43 C45 42.9(8)
C34 C39 C43 C45 -141.2(6)
C49 O5 C46 C47 22.7(7)
Yb1 O5 C46 C47 -151.9(4)
O5 C46 C47 C48 -31.7(7)
C46 C47 C48 C49 29.2(8)
C46 O5 C49 C48 -3.7(7)
Yb1 O5 C49 C48 171.2(4)
C47 C48 C49 O5 -16.3(8)
